data_4336174
loop_
_publ_author_name
'Ram Chandra Maji'
'Suman Kumar Barman'
'Suprakash Roy'
'Sudip K. Chatterjee'
'Faye L. Bowles'
'Marilyn M. Olmstead'
'Apurba K. Patra'

_publ_section_title
;
 Copper Complexes Relevant to the Catalytic Cycle of Copper Nitrite
 Reductase: Electrochemical Detection of NO(g) Evolution and Flipping of
 NO2 Binding Mode upon CuII \\rightarrow CuI Reduction
;
_journal_name_full 'Inorganic Chemistry'
_journal_page_first 11084
_journal_page_last 11095
_journal_paper_doi 10.1021/ic401295t
_journal_volume 52
_journal_year 2013
_chemical_formula_moiety 'C15 H14 Cu N2 O3 S, H2 O'
_chemical_formula_sum 'C15 H16 Cu N2 O4 S'
_chemical_formula_weight 383.90
_chemical_name_common RM-5
_chemical_name_systematic
;
 ?
;
_space_group_crystal_system monoclinic
_space_group_IT_number 14
_space_group_name_Hall '-P 2ybc'
_space_group_name_H-M_alt 'P 1 21/c 1'
_symmetry_space_group_name_Hall '-P 2ybc'
_symmetry_space_group_name_H-M 'P 1 21/c 1'
_atom_sites_solution_hydrogens mixed
_atom_sites_solution_primary 'Patterson methods'
_atom_sites_solution_secondary 'difference Fourier'
_audit_creation_method SHELXL-2012
_cell_angle_alpha 90
_cell_angle_beta 99.315(7)
_cell_angle_gamma 90
_cell_formula_units_Z 4
_cell_length_a 7.032(2)
_cell_length_b 17.395(5)
_cell_length_c 13.098(4)
_cell_measurement_reflns_used 9861
_cell_measurement_temperature 90(2)
_cell_measurement_theta_max 30.5
_cell_measurement_theta_min 2.8
_cell_volume 1581.0(8)
_computing_cell_refinement 'SAINT (Bruker, 2012)'
_computing_data_collection 'Apex2 (Bruker, 2012)'
_computing_data_reduction 'SAINT (Bruker, 2012)'
_computing_publication_material 'SHELXL-2012 (Sheldrick, 2012)'
_computing_structure_refinement 'SHELXL-2012 (Sheldrick, 2012)'
_computing_structure_solution 'SHELXS (Sheldrick, 2008)'
_diffrn_ambient_temperature 90(2)
_diffrn_detector_area_resol_mean 8.3
_diffrn_measured_fraction_theta_full 0.999
_diffrn_measured_fraction_theta_max 0.997
_diffrn_measurement_device_type 'Bruker AXS DUO'
_diffrn_measurement_method \w
_diffrn_radiation_monochromator graphite
_diffrn_radiation_source 'sealed tube'
_diffrn_radiation_type MoK\a
_diffrn_radiation_wavelength 0.71073
_diffrn_reflns_av_R_equivalents 0.0165
_diffrn_reflns_Laue_measured_fraction_full 0.999
_diffrn_reflns_Laue_measured_fraction_max 0.997
_diffrn_reflns_limit_h_max 10
_diffrn_reflns_limit_h_min -9
_diffrn_reflns_limit_k_max 24
_diffrn_reflns_limit_k_min -24
_diffrn_reflns_limit_l_max 18
_diffrn_reflns_limit_l_min -18
_diffrn_reflns_number 25338
_diffrn_reflns_point_group_measured_fraction_full 0.999
_diffrn_reflns_point_group_measured_fraction_max 0.997
_diffrn_reflns_theta_full 25.242
_diffrn_reflns_theta_max 30.593
_diffrn_reflns_theta_min 1.963
_exptl_absorpt_coefficient_mu 1.534
_exptl_absorpt_correction_T_max 0.85
_exptl_absorpt_correction_T_min 0.73
_exptl_absorpt_correction_type multi-scan
_exptl_absorpt_process_details 'SADABS (Sheldrick, 2009)'
_exptl_crystal_colour brown
_exptl_crystal_density_diffrn 1.613
_exptl_crystal_description needle
_exptl_crystal_F_000 788
_exptl_crystal_size_max 0.330
_exptl_crystal_size_mid 0.140
_exptl_crystal_size_min 0.130
_refine_diff_density_max 0.419
_refine_diff_density_min -0.341
_refine_diff_density_rms 0.057
_refine_ls_extinction_method none
_refine_ls_goodness_of_fit_ref 1.189
_refine_ls_hydrogen_treatment mixed
_refine_ls_matrix_type full
_refine_ls_number_parameters 242
_refine_ls_number_reflns 4837
_refine_ls_number_restraints 14
_refine_ls_restrained_S_all 1.187
_refine_ls_R_factor_all 0.0296
_refine_ls_R_factor_gt 0.0283
_refine_ls_shift/su_max 0.001
_refine_ls_shift/su_mean 0.000
_refine_ls_structure_factor_coef Fsqd
_refine_ls_weighting_details
;
 w=1/[\s^2^(Fo^2^)+(0.0159P)^2^+1.3404P]
 where P=(Fo^2^+2Fc^2^)/3
;
_refine_ls_weighting_scheme calc
_refine_ls_wR_factor_gt 0.0635
_refine_ls_wR_factor_ref 0.0640
_reflns_Friedel_coverage 0.000
_reflns_number_gt 4638
_reflns_number_total 4837
_reflns_threshold_expression 'I > 2\s(I)'
_cod_data_source_file ic401295t_si_004.cif
_cod_data_source_block mn2126
_cod_database_code 4336174
_shelx_space_group_comment
;
The symmetry employed for this shelxl refinement is uniquely defined
by the following loop, which should always be used as a source of
symmetry information in preference to the above space-group names.
They are only intended as comments.
;
_shelx_estimated_absorpt_t_min 0.631
_shelx_estimated_absorpt_t_max 0.825
_diffrn_reflns_sigmai/neti 0.0113
_shelxl_version_number 2012-4

loop_
_space_group_symop_operation_xyz
'x, y, z'
'-x, y+1/2, -z+1/2'
'-x, -y, -z'
'x, -y-1/2, z-1/2'

loop_
_atom_site_label
_atom_site_type_symbol
_atom_site_fract_x
_atom_site_fract_y
_atom_site_fract_z
_atom_site_U_iso_or_equiv
_atom_site_adp_type
_atom_site_occupancy
_atom_site_site_symmetry_order
_atom_site_calc_flag
_atom_site_refinement_flags
_atom_site_disorder_assembly
_atom_site_disorder_group
Cu1 Cu 0.30707(6) 0.51262(2) 0.70014(3) 0.01493(7) Uani 0.9288(14) 1 d PD A 1
Cu1B Cu 0.2388(9) 0.5191(3) 0.6957(4) 0.0219(10) Uani 0.0712(14) 1 d PDU A 2
O1 O 0.14946(17) 0.36369(6) 0.46789(8) 0.0232(2) Uani 1 1 d D . .
O2 O 0.37632(16) 0.54908(6) 0.84116(8) 0.0224(2) Uani 1 1 d D . .
O4 O 0.06507(18) 0.57607(7) 0.82540(9) 0.0277(2) Uani 1 1 d D . .
N1 N 0.23213(18) 0.40706(7) 0.73597(9) 0.0179(2) Uani 1 1 d D . .
N2 N 0.23985(18) 0.47673(7) 0.55933(9) 0.0173(2) Uani 1 1 d D . .
C1 C 0.2374(2) 0.37576(9) 0.83016(11) 0.0208(3) Uani 1 1 d D A .
H1 H 0.2645 0.4077 0.8896 0.025 Uiso 1 1 calc RD B 1
C2 C 0.2042(2) 0.29783(9) 0.84291(12) 0.0237(3) Uani 1 1 d D . .
H2 H 0.2097 0.2766 0.9101 0.028 Uiso 1 1 calc RD A .
C3 C 0.1629(2) 0.25142(9) 0.75554(12) 0.0242(3) Uani 1 1 d D A .
H3 H 0.1419 0.1979 0.7625 0.029 Uiso 1 1 calc RD . .
C4 C 0.1525(2) 0.28433(8) 0.65791(11) 0.0216(3) Uani 1 1 d D . .
H4 H 0.1211 0.2540 0.5972 0.026 Uiso 1 1 calc RD A .
C5 C 0.1889(2) 0.36255(8) 0.65114(10) 0.0179(2) Uani 1 1 d D A .
C6 C 0.1892(2) 0.40177(8) 0.54823(10) 0.0177(2) Uani 1 1 d D A .
C7 C 0.2637(2) 0.52467(8) 0.47596(10) 0.0182(3) Uani 1 1 d D A .
S1 S 0.42640(6) 0.62166(2) 0.63214(3) 0.01735(9) Uani 0.9288(14) 1 d PD A 1
C8 C 0.2103(3) 0.50513(10) 0.37043(12) 0.0176(3) Uani 0.9288(14) 1 d PD A 1
H8 H 0.1535 0.4566 0.3516 0.021 Uiso 0.9288(14) 1 calc PRD A 1
C9 C 0.2415(3) 0.55735(11) 0.29401(12) 0.0201(4) Uani 0.9288(14) 1 d PD A 1
H9 H 0.2060 0.5437 0.2233 0.024 Uiso 0.9288(14) 1 calc PRD A 1
C10 C 0.3236(4) 0.62912(13) 0.31926(14) 0.0255(4) Uani 0.9288(14) 1 d PD A 1
H10 H 0.3427 0.6640 0.2661 0.031 Uiso 0.9288(14) 1 calc PRD A 1
C11 C 0.3776(3) 0.64960(9) 0.42286(12) 0.0208(3) Uani 0.9288(14) 1 d PD A 1
H11 H 0.4343 0.6983 0.4408 0.025 Uiso 0.9288(14) 1 calc PRD A 1
C12 C 0.3476(2) 0.59769(8) 0.49998(11) 0.0166(3) Uani 0.9288(14) 1 d PD A 1
C13 C 0.2574(3) 0.69624(9) 0.65370(13) 0.0244(3) Uani 0.9288(14) 1 d PD A 1
H13A H 0.2899 0.7440 0.6209 0.037 Uiso 0.9288(14) 1 calc PRD A 1
H13B H 0.2643 0.7046 0.7282 0.037 Uiso 0.9288(14) 1 calc PRD A 1
H13C H 0.1265 0.6804 0.6237 0.037 Uiso 0.9288(14) 1 calc PRD A 1
S1B S 0.2464(7) 0.6394(3) 0.6223(3) 0.0155(12) Uani 0.0712(14) 1 d PGDU A 2
C8B C 0.251(3) 0.5052(9) 0.3681(9) 0.013(2) Uiso 0.0712(14) 1 d PGD A 2
H8B H 0.2145 0.4537 0.3472 0.015 Uiso 0.0712(14) 1 d PGD A 2
C9B C 0.286(3) 0.5568(11) 0.2925(7) 0.013(2) Uiso 0.0712(14) 1 d PGD A 2
H9B H 0.2810 0.5399 0.2223 0.015 Uiso 0.0712(14) 1 d PGD A 2
C10B C 0.328(3) 0.6332(11) 0.3191(5) 0.013(2) Uiso 0.0712(14) 1 d PGD A 2
H10A H 0.3756 0.6683 0.2727 0.015 Uiso 0.0712(14) 1 d PGD A 2
C11B C 0.296(2) 0.6560(7) 0.4182(4) 0.013(2) Uiso 0.0712(14) 1 d PGD A 2
H11A H 0.2973 0.7100 0.4335 0.015 Uiso 0.0712(14) 1 d PGD A 2
C12B C 0.2632(11) 0.6049(5) 0.4953(4) 0.013(2) Uiso 0.0712(14) 1 d PGD A 2
C13B C 0.4853(10) 0.6773(9) 0.6671(7) 0.022(4) Uiso 0.0712(14) 1 d PGD A 2
H13D H 0.4965 0.7286 0.6377 0.034 Uiso 0.0712(14) 1 d PGD A 2
H13E H 0.5818 0.6431 0.6451 0.034 Uiso 0.0712(14) 1 d PGD A 2
H13F H 0.5070 0.6807 0.7428 0.034 Uiso 0.0712(14) 1 d PGD A 2
C14 C 0.2270(2) 0.57372(8) 0.87771(11) 0.0209(3) Uani 1 1 d D A .
C15 C 0.2648(3) 0.59966(10) 0.98967(12) 0.0285(3) Uani 1 1 d D . .
H15A H 0.1453 0.6196 1.0091 0.043 Uiso 1 1 calc RD A .
H15B H 0.3628 0.6402 0.9981 0.043 Uiso 1 1 calc RD . .
H15C H 0.3108 0.5560 1.0341 0.043 Uiso 1 1 calc RD . .
O5 O 0.7479(2) 0.60770(8) 0.92831(9) 0.0317(3) Uani 1 1 d D . .
H5A H 0.643(2) 0.5901(15) 0.8982(19) 0.055(8) Uiso 1 1 d D . .
H5B H 0.836(3) 0.5970(15) 0.8950(18) 0.053(8) Uiso 1 1 d D . .

loop_
_atom_site_aniso_label
_atom_site_aniso_U_11
_atom_site_aniso_U_22
_atom_site_aniso_U_33
_atom_site_aniso_U_23
_atom_site_aniso_U_13
_atom_site_aniso_U_12
Cu1 0.02180(16) 0.01292(11) 0.01048(10) -0.00231(7) 0.00386(12) -0.00158(12)
Cu1B 0.033(3) 0.0182(16) 0.0139(14) 0.0001(10) 0.001(2) -0.001(2)
O1 0.0378(6) 0.0175(5) 0.0147(4) -0.0045(4) 0.0053(4) -0.0049(4)
O2 0.0291(5) 0.0239(5) 0.0149(4) -0.0062(4) 0.0056(4) -0.0051(4)
O4 0.0319(6) 0.0301(6) 0.0201(5) -0.0049(4) 0.0008(4) 0.0019(5)
N1 0.0252(6) 0.0163(5) 0.0127(5) -0.0007(4) 0.0045(4) -0.0017(4)
N2 0.0276(6) 0.0131(5) 0.0116(5) -0.0007(4) 0.0047(4) -0.0022(4)
C1 0.0283(7) 0.0210(6) 0.0137(6) 0.0006(5) 0.0049(5) -0.0016(5)
C2 0.0311(8) 0.0226(7) 0.0185(6) 0.0051(5) 0.0074(6) -0.0017(6)
C3 0.0319(8) 0.0172(6) 0.0250(7) 0.0026(5) 0.0093(6) -0.0030(6)
C4 0.0303(7) 0.0162(6) 0.0193(6) -0.0020(5) 0.0074(5) -0.0039(5)
C5 0.0247(7) 0.0156(6) 0.0144(6) -0.0008(5) 0.0062(5) -0.0018(5)
C6 0.0250(7) 0.0152(6) 0.0135(6) -0.0012(4) 0.0049(5) -0.0019(5)
C7 0.0273(7) 0.0145(6) 0.0138(6) 0.0004(4) 0.0059(5) 0.0011(5)
S1 0.02196(18) 0.01389(16) 0.01705(17) -0.00250(12) 0.00569(13) -0.00178(12)
C8 0.0217(9) 0.0179(7) 0.0139(6) 0.0005(5) 0.0045(5) 0.0033(6)
C9 0.0237(9) 0.0239(7) 0.0138(6) 0.0034(5) 0.0063(6) 0.0074(7)
C10 0.0366(10) 0.0214(8) 0.0203(7) 0.0081(6) 0.0102(6) 0.0077(7)
C11 0.0258(8) 0.0150(7) 0.0234(7) 0.0037(5) 0.0095(6) 0.0041(6)
C12 0.0206(7) 0.0150(6) 0.0152(6) 0.0002(5) 0.0055(5) 0.0019(5)
C13 0.0336(9) 0.0165(7) 0.0239(7) -0.0056(6) 0.0073(6) 0.0026(6)
S1B 0.019(2) 0.014(2) 0.015(2) -0.0012(15) 0.0059(16) -0.0005(15)
C14 0.0329(8) 0.0166(6) 0.0138(6) -0.0031(5) 0.0054(5) -0.0032(5)
C15 0.0378(9) 0.0325(8) 0.0156(6) -0.0078(6) 0.0057(6) -0.0004(7)
O5 0.0344(7) 0.0406(7) 0.0212(5) -0.0088(5) 0.0078(5) -0.0112(6)

loop_
_atom_type_symbol
_atom_type_description
_atom_type_scat_dispersion_real
_atom_type_scat_dispersion_imag
_atom_type_scat_source
C C 0.0033 0.0016 'International Tables Vol C Tables 4.2.6.8 and 6.1.1.4'
H H 0.0000 0.0000 'International Tables Vol C Tables 4.2.6.8 and 6.1.1.4'
N N 0.0061 0.0033 'International Tables Vol C Tables 4.2.6.8 and 6.1.1.4'
O O 0.0106 0.0060 'International Tables Vol C Tables 4.2.6.8 and 6.1.1.4'
S S 0.1246 0.1234 'International Tables Vol C Tables 4.2.6.8 and 6.1.1.4'
Cu Cu 0.3201 1.2651 'International Tables Vol C Tables 4.2.6.8 and 6.1.1.4'

loop_
_geom_angle_atom_site_label_1
_geom_angle_atom_site_label_2
_geom_angle_atom_site_label_3
_geom_angle
N2 Cu1 O2 179.54(6)
N2 Cu1 N1 83.89(5)
O2 Cu1 N1 96.46(5)
N2 Cu1 S1 86.87(4)
O2 Cu1 S1 92.74(4)
N1 Cu1 S1 167.52(4)
N2 Cu1 C14 153.80(6)
O2 Cu1 C14 26.53(5)
N1 Cu1 C14 93.44(5)
S1 Cu1 C14 98.54(4)
N2 Cu1 O4 127.87(5)
O2 Cu1 O4 52.45(4)
N1 Cu1 O4 90.94(5)
S1 Cu1 O4 101.36(4)
C14 Cu1 O4 25.93(4)
N2 Cu1B N1 82.9(2)
N2 Cu1B O2 151.6(4)
N1 Cu1B O2 91.7(2)
N2 Cu1B S1B 87.6(2)
N1 Cu1B S1B 170.5(3)
O2 Cu1B S1B 96.7(2)
N2 Cu1B O4 150.4(3)
N1 Cu1B O4 100.0(2)
O2 Cu1B O4 57.96(15)
S1B Cu1B O4 88.3(2)
N2 Cu1B C14 178.2(3)
N1 Cu1B C14 96.2(2)
O2 Cu1B C14 29.82(9)
S1B Cu1B C14 93.3(2)
O4 Cu1B C14 28.15(8)
C14 O2 Cu1 111.51(10)
C14 O2 Cu1B 98.0(2)
C14 O4 Cu1B 81.54(16)
C14 O4 Cu1 73.47(9)
C1 N1 C5 119.55(12)
C1 N1 Cu1 128.48(10)
C5 N1 Cu1 111.66(9)
C1 N1 Cu1B 129.20(18)
C5 N1 Cu1B 110.50(18)
C6 N2 C7 123.41(12)
C6 N2 Cu1 115.68(9)
C7 N2 Cu1 120.57(9)
C6 N2 Cu1B 115.24(19)
C7 N2 Cu1B 120.68(19)
N1 C1 C2 121.68(13)
N1 C1 Cu1 31.09(7)
C2 C1 Cu1 152.15(10)
N1 C1 Cu1B 30.87(12)
C2 C1 Cu1B 151.86(15)
N1 C1 H1 119.2
C2 C1 H1 119.2
Cu1 C1 H1 88.4
C1 C2 C3 118.91(14)
C1 C2 H2 120.5
C3 C2 H2 120.5
C4 C3 C2 119.31(14)
C4 C3 H3 120.3
C2 C3 H3 120.3
C5 C4 C3 118.57(13)
C5 C4 H4 120.7
C3 C4 H4 120.7
N1 C5 C4 121.94(13)
N1 C5 C6 116.31(12)
C4 C5 C6 121.72(12)
N1 C5 Cu1 41.59(7)
C4 C5 Cu1 162.70(11)
C6 C5 Cu1 74.85(8)
N1 C5 Cu1B 42.65(13)
C4 C5 Cu1B 163.45(15)
C6 C5 Cu1B 74.21(13)
O1 C6 N2 128.82(13)
O1 C6 C5 118.98(12)
N2 C6 C5 112.18(12)
O1 C6 Cu1B 164.96(16)
N2 C6 Cu1B 38.76(13)
C5 C6 Cu1B 74.41(14)
O1 C6 Cu1 167.01(10)
N2 C6 Cu1 38.48(6)
C5 C6 Cu1 73.74(8)
N2 C7 C8 124.82(14)
N2 C7 C12 117.25(12)
C8 C7 C12 117.93(13)
N2 C7 C12B 116.2(2)
N2 C7 C8B 128.7(7)
C12B C7 C8B 113.9(9)
N2 C7 Cu1 34.86(6)
C8 C7 Cu1 159.57(11)
C12 C7 Cu1 82.44(8)
N2 C7 Cu1B 34.80(13)
C12B C7 Cu1B 81.6(3)
C8B C7 Cu1B 163.0(7)
C12 S1 C13 102.15(8)
C12 S1 Cu1 96.15(5)
C13 S1 Cu1 103.85(6)
C9 C8 C7 119.83(14)
C9 C8 H8 120.1
C7 C8 H8 120.1
C10 C9 C8 121.37(14)
C10 C9 H9 119.3
C8 C9 H9 119.3
C9 C10 C11 119.82(15)
C9 C10 H10 120.1
C11 C10 H10 120.1
C10 C11 C12 119.29(16)
C10 C11 H11 120.4
C12 C11 H11 120.4
C11 C12 C7 121.77(14)
C11 C12 S1 119.49(12)
C7 C12 S1 118.67(11)
C11 C12 Cu1 167.79(11)
C7 C12 Cu1 70.33(8)
S1 C12 Cu1 48.57(4)
S1 C13 H13A 109.5
S1 C13 H13B 109.5
H13A C13 H13B 109.5
S1 C13 H13C 109.5
H13A C13 H13C 109.5
H13B C13 H13C 109.5
C12B S1B C13B 103.0
C12B S1B Cu1B 95.3(3)
C13B S1B Cu1B 106.1(6)
C9B C8B C7 123.9(4)
C9B C8B H8B 117.9
C7 C8B H8B 118.1
C8B C9B C10B 119.5
C8B C9B H9B 120.3
C10B C9B H9B 120.3
C9B C10B C11B 116.1
C9B C10B H10A 121.9
C11B C10B H10A 121.9
C12B C11B C10B 124.0
C12B C11B H11A 118.0
C10B C11B H11A 118.0
C11B C12B C7 119.5(5)
C11B C12B S1B 120.3
C7 C12B S1B 119.9(5)
C11B C12B Cu1B 167.5(3)
C7 C12B Cu1B 71.0(3)
S1B C12B Cu1B 48.9(2)
S1B C13B H13D 109.5
S1B C13B H13E 109.5
H13D C13B H13E 109.5
S1B C13B H13F 109.5
H13D C13B H13F 109.5
H13E C13B H13F 109.5
O4 C14 O2 122.51(13)
O4 C14 C15 122.02(14)
O2 C14 C15 115.47(14)
O4 C14 Cu1B 70.31(16)
O2 C14 Cu1B 52.23(16)
C15 C14 Cu1B 167.55(18)
O4 C14 Cu1 80.59(9)
O2 C14 Cu1 41.96(6)
C15 C14 Cu1 157.31(12)
C14 C15 H15A 109.5
C14 C15 H15B 109.5
H15A C15 H15B 109.5
C14 C15 H15C 109.5
H15A C15 H15C 109.5
H15B C15 H15C 109.5
H5A O5 H5B 110(3)

loop_
_geom_bond_atom_site_label_1
_geom_bond_atom_site_label_2
_geom_bond_distance
Cu1 N2 1.9319(13)
Cu1 O2 1.9391(12)
Cu1 N1 1.9875(13)
Cu1 S1 2.3101(7)
Cu1 C14 2.6982(16)
Cu1 O4 2.7766(13)
Cu1B N2 1.933(6)
Cu1B N1 2.022(6)
Cu1B O2 2.059(6)
Cu1B S1B 2.307(7)
Cu1B O4 2.456(6)
Cu1B C14 2.580(6)
O1 C6 1.2367(17)
O2 C14 1.2956(19)
O4 C14 1.231(2)
N1 C1 1.3435(18)
N1 C5 1.3480(17)
N2 C6 1.3533(18)
N2 C7 1.4053(17)
C1 C2 1.390(2)
C1 H1 0.9500
C2 C3 1.392(2)
C2 H2 0.9500
C3 C4 1.392(2)
C3 H3 0.9500
C4 C5 1.390(2)
C4 H4 0.9500
C5 C6 1.5111(19)
C7 C8 1.414(2)
C7 C12 1.414(2)
C7 C12B 1.419(8)
C7 C8B 1.441(9)
S1 C12 1.7797(16)
S1 C13 1.8122(17)
C8 C9 1.395(2)
C8 H8 0.9500
C9 C10 1.392(3)
C9 H9 0.9500
C10 C11 1.395(3)
C10 H10 0.9500
C11 C12 1.396(2)
C11 H11 0.9500
C13 H13A 0.9800
C13 H13B 0.9800
C13 H13C 0.9800
S1B C12B 1.7904
S1B C13B 1.8120
C8B C9B 1.3878
C8B H8B 0.9602
C9B C10B 1.3937
C9B H9B 0.9604
C10B C11B 1.4086
C10B H10A 0.9603
C11B C12B 1.3919
C11B H11A 0.9602
C13B H13D 0.9801
C13B H13E 0.9803
C13B H13F 0.9803
C14 C15 1.516(2)
C15 H15A 0.9800
C15 H15B 0.9800
C15 H15C 0.9800
O5 H5A 0.836(10)
O5 H5B 0.837(10)

loop_
_geom_hbond_atom_site_label_D
_geom_hbond_atom_site_label_H
_geom_hbond_atom_site_label_A
_geom_hbond_distance_DH
_geom_hbond_distance_HA
_geom_hbond_distance_DA
_geom_hbond_angle_DHA
_geom_hbond_site_symmetry_A
C1 H1 O5 0.95 2.42 3.161(2) 135.2 3_667
O5 H5A O2 0.836(10) 2.032(10) 2.8641(18) 173(3) .
O5 H5B O4 0.837(10) 2.006(10) 2.8406(19) 175(3) 1_655
